data_7113918
loop_
_publ_author_name
'Li Jia'
'Qi Chen'
'Yin-Shan Meng'
'Hao-Ling Sun'
'Song Gao'

_publ_section_title
;
 Elucidation of slow magnetic relaxation in a ferromagnetic 1D dysprosium
 chain through magnetic dilution
;
_journal_name_full Chem.Commun.
_journal_page_first 6052
_journal_paper_doi 10.1039/C4CC01368A
_journal_volume 50
_journal_year 2014
_chemical_formula_sum 'C33 H31 Dy N6 O11'
_chemical_formula_weight 850.14
_chemical_name_systematic
; 
 ? 
;
_space_group_IT_number 14
_symmetry_cell_setting monoclinic
_symmetry_space_group_name_Hall '-P 2ybc'
_symmetry_space_group_name_H-M 'P 1 21/c 1'
_atom_sites_solution_hydrogens geom
_atom_sites_solution_primary direct
_atom_sites_solution_secondary difmap
_audit_creation_method SHELXL-97
_cell_angle_alpha 90.00
_cell_angle_beta 108.4240(10)
_cell_angle_gamma 90.00
_cell_formula_units_Z 4
_cell_length_a 10.1030(9)
_cell_length_b 23.756(2)
_cell_length_c 14.7387(13)
_cell_measurement_reflns_used 5347
_cell_measurement_temperature 296(2)
_cell_measurement_theta_max 27.47
_cell_measurement_theta_min 2.29
_cell_volume 3356.1(5)
_computing_cell_refinement 'Bruker SMART'
_computing_data_collection 'Bruker SMART'
_computing_data_reduction 'Bruker SAINT'
_computing_molecular_graphics 'Bruker SHELXTL'
_computing_publication_material 'Bruker SHELXTL'
_computing_structure_refinement 'Bruker SHELXTL'
_computing_structure_solution 'Bruker SHELXTL'
_diffrn_ambient_temperature 296(2)
_diffrn_measured_fraction_theta_full 0.988
_diffrn_measured_fraction_theta_max 0.988
_diffrn_measurement_device_type 'CCD area detector'
_diffrn_measurement_method 'phi and omega scans'
_diffrn_radiation_monochromator graphite
_diffrn_radiation_source 'fine-focus sealed tube'
_diffrn_radiation_type MoK\a
_diffrn_radiation_wavelength 0.71073
_diffrn_reflns_av_R_equivalents 0.0350
_diffrn_reflns_av_sigmaI/netI 0.0448
_diffrn_reflns_limit_h_max 11
_diffrn_reflns_limit_h_min -13
_diffrn_reflns_limit_k_max 30
_diffrn_reflns_limit_k_min -26
_diffrn_reflns_limit_l_max 19
_diffrn_reflns_limit_l_min -18
_diffrn_reflns_number 20234
_diffrn_reflns_theta_full 27.60
_diffrn_reflns_theta_max 27.60
_diffrn_reflns_theta_min 1.69
_exptl_absorpt_coefficient_mu 2.297
_exptl_absorpt_correction_T_max 0.9137
_exptl_absorpt_correction_T_min 0.6694
_exptl_absorpt_correction_type multi-scan
_exptl_absorpt_process_details SADABS
_exptl_crystal_colour colourless
_exptl_crystal_density_diffrn 1.683
_exptl_crystal_density_method 'not measured'
_exptl_crystal_description columnar
_exptl_crystal_F_000 1700
_exptl_crystal_size_max 0.19
_exptl_crystal_size_mid 0.07
_exptl_crystal_size_min 0.04
_refine_diff_density_max 1.452
_refine_diff_density_min -0.744
_refine_diff_density_rms 0.184
_refine_ls_extinction_method none
_refine_ls_goodness_of_fit_ref 1.275
_refine_ls_hydrogen_treatment mixed
_refine_ls_matrix_type full
_refine_ls_number_parameters 491
_refine_ls_number_reflns 7700
_refine_ls_number_restraints 15
_refine_ls_restrained_S_all 1.274
_refine_ls_R_factor_all 0.0747
_refine_ls_R_factor_gt 0.0492
_refine_ls_shift/su_max 0.005
_refine_ls_shift/su_mean 0.000
_refine_ls_structure_factor_coef Fsqd
_refine_ls_weighting_details 'calc w=1/[\s^2^(Fo^2^)+(0.0452P)^2^+7.1805P] where P=(Fo^2^+2Fc^2^)/3'
_refine_ls_weighting_scheme calc
_refine_ls_wR_factor_gt 0.1164
_refine_ls_wR_factor_ref 0.1322
_reflns_number_gt 5462
_reflns_number_total 7700
_reflns_threshold_expression >2sigma(I)
_cod_data_source_file c4cc01368a2.cif
_cod_data_source_block 110403e_0m
_cod_original_cell_volume 3356.0(5)
_cod_original_sg_symbol_H-M P2(1)/c
_cod_database_code 7113918

loop_
_symmetry_equiv_pos_as_xyz
'x, y, z'
'-x, y+1/2, -z+1/2'
'-x, -y, -z'
'x, -y-1/2, z-1/2'

loop_
_atom_site_label
_atom_site_type_symbol
_atom_site_fract_x
_atom_site_fract_y
_atom_site_fract_z
_atom_site_U_iso_or_equiv
_atom_site_adp_type
_atom_site_occupancy
_atom_site_symmetry_multiplicity
_atom_site_calc_flag
_atom_site_refinement_flags
C1 C 0.5669(6) 0.9817(2) 0.6630(4) 0.0230(11) Uani 1 1 d .
C2 C 0.6539(6) 0.9635(2) 0.7628(4) 0.0245(12) Uani 1 1 d .
C3 C 0.5914(7) 0.9483(3) 0.8306(5) 0.0378(16) Uani 1 1 d .
H3A H 0.4955 0.9508 0.8182 0.045 Uiso 1 1 calc R
C4 C 0.6787(8) 0.9293(3) 0.9172(5) 0.0471(19) Uani 1 1 d .
H4A H 0.6388 0.9172 0.9627 0.057 Uiso 1 1 calc R
C5 C 0.8687(6) 0.9449(3) 0.8711(4) 0.0326(14) Uani 1 1 d .
C6 C 1.0220(7) 0.9460(3) 0.8952(4) 0.0360(15) Uani 1 1 d .
C7 C 1.1032(8) 0.9150(4) 0.9716(6) 0.069(3) Uani 1 1 d .
H7A H 1.0616 0.8940 1.0084 0.083 Uiso 1 1 calc R
C8 C 1.2474(9) 0.9152(5) 0.9934(7) 0.086(4) Uani 1 1 d .
H8A H 1.3017 0.8934 1.0439 0.103 Uiso 1 1 calc R
C9 C 1.3110(8) 0.9472(4) 0.9413(6) 0.064(3) Uani 1 1 d .
H9A H 1.4077 0.9487 0.9584 0.077 Uiso 1 1 calc R
C10 C 1.2303(8) 0.9767(4) 0.8644(6) 0.061(2) Uani 1 1 d .
H10A H 1.2720 0.9970 0.8269 0.073 Uiso 1 1 calc R
C11 C 1.0866(7) 0.9765(3) 0.8420(5) 0.0446(17) Uani 1 1 d .
H11A H 1.0327 0.9973 0.7900 0.054 Uiso 1 1 calc R
C12 C 0.9488(6) 0.9375(2) 0.3760(4) 0.0224(11) Uani 1 1 d .
C13 C 0.8621(6) 0.9002(2) 0.2938(4) 0.0263(12) Uani 1 1 d .
C14 C 0.9159(7) 0.8804(3) 0.2246(5) 0.0399(16) Uani 1 1 d .
H14A H 1.0067 0.8889 0.2267 0.048 Uiso 1 1 calc R
C15 C 0.8318(8) 0.8482(4) 0.1537(5) 0.052(2) Uani 1 1 d .
H15A H 0.8680 0.8334 0.1080 0.063 Uiso 1 1 calc R
C16 C 0.6548(6) 0.8579(3) 0.2146(4) 0.0300(13) Uani 1 1 d .
C17 C 0.5073(6) 0.8462(3) 0.2073(4) 0.0286(13) Uani 1 1 d .
C18 C 0.4398(8) 0.7993(3) 0.1569(5) 0.0403(17) Uani 1 1 d .
H18A H 0.4875 0.7750 0.1285 0.048 Uiso 1 1 calc R
C19 C 0.3028(7) 0.7887(3) 0.1490(5) 0.0443(18) Uani 1 1 d .
H19A H 0.2588 0.7571 0.1157 0.053 Uiso 1 1 calc R
C20 C 0.2302(7) 0.8240(3) 0.1894(5) 0.0449(18) Uani 1 1 d .
H20A H 0.1374 0.8164 0.1832 0.054 Uiso 1 1 calc R
C21 C 0.2949(8) 0.8711(4) 0.2396(6) 0.053(2) Uani 1 1 d .
H21A H 0.2460 0.8951 0.2674 0.064 Uiso 1 1 calc R
C22 C 0.4326(7) 0.8822(3) 0.2481(5) 0.0400(16) Uani 1 1 d .
H22A H 0.4759 0.9140 0.2813 0.048 Uiso 1 1 calc R
Dy1 Dy 0.75077(3) 1.005868(10) 0.49874(2) 0.02215(9) Uani 1 1 d .
N1 N 0.7928(5) 0.9619(2) 0.7822(3) 0.0259(11) Uani 1 1 d .
N2 N 0.8162(6) 0.9273(3) 0.9391(4) 0.0426(14) Uani 1 1 d .
N3 N 0.7304(5) 0.8891(2) 0.2893(3) 0.0249(10) Uani 1 1 d .
N4 N 0.7002(6) 0.8369(3) 0.1464(4) 0.0474(16) Uani 1 1 d .
O1 O 0.6293(5) 0.99225(18) 0.6045(3) 0.0332(10) Uani 1 1 d .
O2 O 0.4382(4) 0.98469(18) 0.6472(3) 0.0290(9) Uani 1 1 d .
O3 O 0.8911(4) 0.95577(19) 0.4325(3) 0.0330(10) Uani 1 1 d .
O4 O 1.0714(4) 0.94603(17) 0.3805(3) 0.0279(9) Uani 1 1 d .
O7 O 0.6375(4) 1.09268(18) 0.5126(3) 0.0307(9) Uani 1 1 d D
O8 O 0.8298(4) 1.0705(2) 0.4052(3) 0.0369(11) Uani 1 1 d D
O9 O 0.8892(4) 0.93746(18) 0.6225(3) 0.0306(9) Uani 1 1 d D
O10 O 0.6404(4) 0.91323(17) 0.4554(3) 0.0299(9) Uani 1 1 d D
O11 O 0.7438(5) 0.83492(19) 0.5984(4) 0.0432(12) Uani 1 1 d D
C23 C 0.5529(7) 0.1594(3) 0.2944(5) 0.0394(16) Uani 1 1 d .
C24 C 0.4649(7) 0.1912(3) 0.2060(5) 0.0364(15) Uani 1 1 d .
C25 C 0.5205(8) 0.2060(3) 0.1355(6) 0.0479(19) Uani 1 1 d .
H25A H 0.6101 0.1952 0.1380 0.058 Uiso 1 1 calc R
C26 C 0.4362(9) 0.2377(4) 0.0606(6) 0.056(2) Uani 1 1 d .
H26A H 0.4727 0.2501 0.0135 0.068 Uiso 1 1 calc R
C27 C 0.2575(7) 0.2332(3) 0.1227(5) 0.0332(14) Uani 1 1 d .
C28 C 0.1111(7) 0.2463(3) 0.1160(5) 0.0343(14) Uani 1 1 d .
C29 C 0.0375(7) 0.2879(3) 0.0539(5) 0.0419(17) Uani 1 1 d .
H29A H 0.0794 0.3067 0.0149 0.050 Uiso 1 1 calc R
C30 C -0.0972(8) 0.3014(3) 0.0498(6) 0.0469(18) Uani 1 1 d .
H30A H -0.1457 0.3293 0.0081 0.056 Uiso 1 1 calc R
C31 C -0.1592(8) 0.2739(4) 0.1067(6) 0.056(2) Uani 1 1 d .
H31A H -0.2498 0.2832 0.1039 0.067 Uiso 1 1 calc R
C32 C -0.0888(9) 0.2324(4) 0.1684(6) 0.061(2) Uani 1 1 d .
H32A H -0.1318 0.2133 0.2066 0.073 Uiso 1 1 calc R
C33 C 0.0476(8) 0.2193(4) 0.1728(6) 0.052(2) Uani 1 1 d .
H33A H 0.0961 0.1917 0.2152 0.063 Uiso 1 1 calc R
N5 N 0.3332(6) 0.2034(2) 0.2003(4) 0.0354(13) Uani 1 1 d .
N6 N 0.3049(6) 0.2514(3) 0.0529(4) 0.0438(15) Uani 1 1 d .
O5 O 0.5052(5) 0.1543(2) 0.3627(4) 0.0505(13) Uani 1 1 d .
O6 O 0.6687(5) 0.1431(2) 0.2917(4) 0.0538(14) Uani 1 1 d .
H10C H 0.674(9) 0.902(3) 0.405(4) 0.090(10) Uiso 1 1 d D
H9D H 0.872(9) 0.8979(12) 0.610(6) 0.090(10) Uiso 1 1 d D
H7C H 0.590(8) 1.115(3) 0.459(4) 0.090(10) Uiso 1 1 d D
H7D H 0.580(7) 1.095(4) 0.553(5) 0.090(10) Uiso 1 1 d D
H11C H 0.689(8) 0.835(3) 0.641(5) 0.090(10) Uiso 1 1 d D
H11D H 0.736(9) 0.7976(16) 0.573(6) 0.090(10) Uiso 1 1 d D
H8C H 0.777(7) 1.100(3) 0.368(6) 0.090(10) Uiso 1 1 d D
H9C H 0.850(9) 0.945(3) 0.673(5) 0.090(10) Uiso 1 1 d D
H10D H 0.663(9) 0.883(2) 0.501(4) 0.090(10) Uiso 1 1 d D
H8D H 0.916(5) 1.069(3) 0.392(6) 0.090(10) Uiso 1 1 d D

loop_
_atom_site_aniso_label
_atom_site_aniso_U_11
_atom_site_aniso_U_22
_atom_site_aniso_U_33
_atom_site_aniso_U_23
_atom_site_aniso_U_13
_atom_site_aniso_U_12
C1 0.021(3) 0.025(3) 0.022(3) -0.004(2) 0.005(2) 0.001(2)
C2 0.021(3) 0.033(3) 0.019(3) 0.000(2) 0.005(2) -0.002(2)
C3 0.018(3) 0.066(5) 0.030(3) 0.004(3) 0.008(3) 0.002(3)
C4 0.036(4) 0.077(5) 0.029(4) 0.015(4) 0.012(3) 0.001(4)
C5 0.023(3) 0.048(4) 0.024(3) 0.006(3) 0.003(3) 0.002(3)
C6 0.023(3) 0.054(4) 0.025(3) 0.006(3) -0.001(3) 0.004(3)
C7 0.029(4) 0.111(8) 0.063(6) 0.049(5) 0.010(4) 0.008(4)
C8 0.028(4) 0.148(10) 0.071(7) 0.057(7) 0.001(4) 0.021(5)
C9 0.018(4) 0.124(8) 0.049(5) 0.019(5) 0.007(4) 0.008(4)
C10 0.026(4) 0.108(7) 0.046(5) 0.029(5) 0.007(4) -0.001(4)
C11 0.021(3) 0.066(5) 0.039(4) 0.012(4) -0.002(3) -0.001(3)
C12 0.018(3) 0.024(3) 0.023(3) 0.000(2) 0.002(2) 0.003(2)
C13 0.023(3) 0.029(3) 0.025(3) 0.001(2) 0.006(3) 0.003(2)
C14 0.020(3) 0.064(5) 0.036(4) -0.012(3) 0.010(3) -0.005(3)
C15 0.035(4) 0.088(6) 0.038(4) -0.030(4) 0.016(4) -0.010(4)
C16 0.022(3) 0.041(4) 0.025(3) -0.002(3) 0.004(3) 0.003(3)
C17 0.021(3) 0.037(3) 0.024(3) -0.001(2) 0.002(3) -0.002(2)
C18 0.041(4) 0.034(4) 0.046(4) -0.010(3) 0.015(4) -0.001(3)
C19 0.032(4) 0.046(4) 0.047(4) -0.008(3) 0.002(3) -0.013(3)
C20 0.021(3) 0.068(5) 0.046(4) 0.000(4) 0.011(3) -0.008(3)
C21 0.028(4) 0.078(6) 0.053(5) -0.028(4) 0.012(4) -0.002(4)
C22 0.024(3) 0.051(4) 0.043(4) -0.018(3) 0.007(3) -0.004(3)
Dy1 0.01434(13) 0.03067(15) 0.02003(14) -0.00011(13) 0.00344(10) 0.00056(12)
N1 0.017(2) 0.041(3) 0.018(2) 0.005(2) 0.002(2) 0.002(2)
N2 0.025(3) 0.074(4) 0.027(3) 0.009(3) 0.006(3) 0.000(3)
N3 0.019(3) 0.033(3) 0.019(2) -0.001(2) 0.001(2) -0.0001(19)
N4 0.023(3) 0.078(5) 0.041(3) -0.032(3) 0.010(3) -0.013(3)
O1 0.027(2) 0.048(3) 0.025(2) 0.0068(19) 0.0091(19) 0.0039(19)
O2 0.019(2) 0.039(2) 0.026(2) 0.0018(18) 0.0028(18) 0.0029(17)
O3 0.021(2) 0.046(3) 0.032(2) -0.010(2) 0.0080(19) -0.0022(18)
O4 0.018(2) 0.035(2) 0.030(2) -0.0019(18) 0.0065(18) -0.0029(17)
O7 0.027(2) 0.034(2) 0.031(2) 0.0033(18) 0.009(2) 0.0047(18)
O8 0.018(2) 0.054(3) 0.039(3) 0.021(2) 0.011(2) 0.006(2)
O9 0.023(2) 0.038(2) 0.030(2) 0.0023(19) 0.0075(19) 0.0014(18)
O10 0.027(2) 0.034(2) 0.028(2) -0.0019(18) 0.0078(19) -0.0022(18)
O11 0.053(3) 0.036(3) 0.043(3) -0.001(2) 0.018(3) -0.005(2)
C23 0.029(4) 0.041(4) 0.047(4) 0.012(3) 0.010(3) 0.002(3)
C24 0.033(4) 0.040(4) 0.036(4) 0.007(3) 0.011(3) 0.005(3)
C25 0.030(4) 0.065(5) 0.056(5) 0.017(4) 0.023(4) 0.015(3)
C26 0.045(5) 0.090(7) 0.042(4) 0.018(4) 0.025(4) 0.010(4)
C27 0.032(4) 0.039(4) 0.028(3) 0.003(3) 0.008(3) 0.005(3)
C28 0.028(3) 0.039(4) 0.033(3) -0.001(3) 0.005(3) 0.005(3)
C29 0.038(4) 0.044(4) 0.041(4) 0.006(3) 0.009(3) 0.005(3)
C30 0.037(4) 0.049(4) 0.051(5) -0.004(4) 0.008(4) 0.006(3)
C31 0.028(4) 0.069(6) 0.068(6) -0.008(4) 0.010(4) 0.007(4)
C32 0.040(5) 0.081(6) 0.067(6) 0.015(5) 0.025(4) 0.005(4)
C33 0.032(4) 0.070(5) 0.052(5) 0.015(4) 0.011(4) 0.006(4)
N5 0.032(3) 0.038(3) 0.037(3) 0.004(2) 0.013(3) 0.004(2)
N6 0.040(4) 0.060(4) 0.033(3) 0.014(3) 0.013(3) 0.011(3)
O5 0.043(3) 0.062(3) 0.049(3) 0.025(3) 0.017(3) 0.015(2)
O6 0.030(3) 0.068(4) 0.063(4) 0.032(3) 0.015(3) 0.018(2)

loop_
_atom_type_symbol
_atom_type_description
_atom_type_scat_dispersion_real
_atom_type_scat_dispersion_imag
_atom_type_scat_source
C C 0.0033 0.0016 'International Tables Vol C Tables 4.2.6.8 and 6.1.1.4'
H H 0.0000 0.0000 'International Tables Vol C Tables 4.2.6.8 and 6.1.1.4'
N N 0.0061 0.0033 'International Tables Vol C Tables 4.2.6.8 and 6.1.1.4'
O O 0.0106 0.0060 'International Tables Vol C Tables 4.2.6.8 and 6.1.1.4'
Dy Dy -0.1892 4.4098 'International Tables Vol C Tables 4.2.6.8 and 6.1.1.4'

loop_
_geom_angle_atom_site_label_1
_geom_angle_atom_site_label_2
_geom_angle_atom_site_label_3
_geom_angle
_geom_angle_site_symmetry_1
_geom_angle_site_symmetry_3
O1 C1 O2 125.8(5) . .
O1 C1 C2 117.6(5) . .
O2 C1 C2 116.6(5) . .
N1 C2 C3 121.4(5) . .
N1 C2 C1 117.5(5) . .
C3 C2 C1 121.0(5) . .
C4 C3 C2 116.7(6) . .
C4 C3 H3A 121.6 . .
C2 C3 H3A 121.6 . .
N2 C4 C3 123.4(6) . .
N2 C4 H4A 118.3 . .
C3 C4 H4A 118.3 . .
N2 C5 N1 125.4(6) . .
N2 C5 C6 117.3(5) . .
N1 C5 C6 117.3(5) . .
C11 C6 C7 118.7(7) . .
C11 C6 C5 121.5(6) . .
C7 C6 C5 119.8(6) . .
C6 C7 C8 119.8(8) . .
C6 C7 H7A 120.1 . .
C8 C7 H7A 120.1 . .
C9 C8 C7 120.9(8) . .
C9 C8 H8A 119.6 . .
C7 C8 H8A 119.6 . .
C10 C9 C8 119.1(7) . .
C10 C9 H9A 120.4 . .
C8 C9 H9A 120.4 . .
C9 C10 C11 120.2(7) . .
C9 C10 H10A 119.9 . .
C11 C10 H10A 119.9 . .
C6 C11 C10 121.1(7) . .
C6 C11 H11A 119.4 . .
C10 C11 H11A 119.4 . .
O4 C12 O3 125.8(5) . .
O4 C12 C13 116.7(5) . .
O3 C12 C13 117.5(5) . .
N3 C13 C14 120.9(6) . .
N3 C13 C12 117.7(5) . .
C14 C13 C12 121.3(6) . .
C15 C14 C13 117.7(6) . .
C15 C14 H14A 121.2 . .
C13 C14 H14A 121.2 . .
N4 C15 C14 122.9(6) . .
N4 C15 H15A 118.5 . .
C14 C15 H15A 118.5 . .
N4 C16 N3 125.7(6) . .
N4 C16 C17 117.0(5) . .
N3 C16 C17 117.2(5) . .
C18 C17 C22 118.7(6) . .
C18 C17 C16 119.9(6) . .
C22 C17 C16 121.4(6) . .
C19 C18 C17 120.1(6) . .
C19 C18 H18A 120.0 . .
C17 C18 H18A 120.0 . .
C20 C19 C18 121.0(7) . .
C20 C19 H19A 119.5 . .
C18 C19 H19A 119.5 . .
C19 C20 C21 120.0(7) . .
C19 C20 H20A 120.0 . .
C21 C20 H20A 120.0 . .
C22 C21 C20 119.6(7) . .
C22 C21 H21A 120.2 . .
C20 C21 H21A 120.2 . .
C21 C22 C17 120.7(6) . .
C21 C22 H22A 119.7 . .
C17 C22 H22A 119.7 . .
O1 Dy1 O3 138.83(16) . .
O1 Dy1 O8 147.20(16) . .
O3 Dy1 O8 73.76(16) . .
O1 Dy1 O4 89.95(15) . 3_776
O3 Dy1 O4 98.34(14) . 3_776
O8 Dy1 O4 79.07(15) . 3_776
O1 Dy1 O2 100.24(15) . 3_676
O3 Dy1 O2 95.25(15) . 3_676
O8 Dy1 O2 74.67(15) . 3_676
O4 Dy1 O2 145.61(14) 3_776 3_676
O1 Dy1 O7 72.00(15) . .
O3 Dy1 O7 149.16(15) . .
O8 Dy1 O7 75.49(15) . .
O4 Dy1 O7 77.97(14) 3_776 .
O2 Dy1 O7 74.28(15) 3_676 .
O1 Dy1 O10 75.75(15) . .
O3 Dy1 O10 73.47(15) . .
O8 Dy1 O10 129.69(16) . .
O4 Dy1 O10 142.77(14) 3_776 .
O2 Dy1 O10 71.51(15) 3_676 .
O7 Dy1 O10 127.04(15) . .
O1 Dy1 O9 73.15(14) . .
O3 Dy1 O9 72.28(15) . .
O8 Dy1 O9 129.06(14) . .
O4 Dy1 O9 69.68(15) 3_776 .
O2 Dy1 O9 144.70(15) 3_676 .
O7 Dy1 O9 131.75(14) . .
O10 Dy1 O9 73.28(14) . .
C2 N1 C5 116.8(5) . .
C4 N2 C5 116.1(6) . .
C13 N3 C16 116.5(5) . .
C16 N4 C15 116.1(6) . .
C1 O1 Dy1 176.2(4) . .
C1 O2 Dy1 131.4(4) . 3_676
C12 O3 Dy1 162.9(4) . .
C12 O4 Dy1 128.7(4) . 3_776
Dy1 O7 H7C 123(5) . .
Dy1 O7 H7D 120(5) . .
H7C O7 H7D 104(3) . .
Dy1 O8 H8C 126(5) . .
Dy1 O8 H8D 127(5) . .
H8C O8 H8D 106(3) . .
Dy1 O9 H9D 118(6) . .
Dy1 O9 H9C 100(5) . .
H9D O9 H9C 104(3) . .
Dy1 O10 H10C 102(5) . .
Dy1 O10 H10D 120(6) . .
H10C O10 H10D 106(3) . .
H11C O11 H11D 105(3) . .
O6 C23 O5 126.9(7) . .
O6 C23 C24 115.2(6) . .
O5 C23 C24 117.8(6) . .
N5 C24 C25 122.2(6) . .
N5 C24 C23 117.4(6) . .
C25 C24 C23 120.3(6) . .
C24 C25 C26 116.5(7) . .
C24 C25 H25A 121.7 . .
C26 C25 H25A 121.7 . .
N6 C26 C25 122.9(7) . .
N6 C26 H26A 118.5 . .
C25 C26 H26A 118.5 . .
N6 C27 N5 125.0(6) . .
N6 C27 C28 118.2(6) . .
N5 C27 C28 116.8(6) . .
C33 C28 C29 118.7(7) . .
C33 C28 C27 120.8(6) . .
C29 C28 C27 120.5(6) . .
C30 C29 C28 120.6(7) . .
C30 C29 H29A 119.7 . .
C28 C29 H29A 119.7 . .
C31 C30 C29 120.0(7) . .
C31 C30 H30A 120.0 . .
C29 C30 H30A 120.0 . .
C30 C31 C32 120.6(8) . .
C30 C31 H31A 119.7 . .
C32 C31 H31A 119.7 . .
C31 C32 C33 119.2(8) . .
C31 C32 H32A 120.4 . .
C33 C32 H32A 120.4 . .
C28 C33 C32 121.0(7) . .
C28 C33 H33A 119.5 . .
C32 C33 H33A 119.5 . .
C24 N5 C27 116.8(6) . .
C26 N6 C27 116.4(6) . .

loop_
_geom_bond_atom_site_label_1
_geom_bond_atom_site_label_2
_geom_bond_distance
_geom_bond_site_symmetry_2
C1 O1 1.244(7) .
C1 O2 1.248(7) .
C1 C2 1.518(8) .
C2 N1 1.341(7) .
C2 C3 1.388(8) .
C3 C4 1.379(9) .
C3 H3A 0.9300 .
C4 N2 1.325(9) .
C4 H4A 0.9300 .
C5 N2 1.340(8) .
C5 N1 1.353(7) .
C5 C6 1.476(9) .
C6 C11 1.374(9) .
C6 C7 1.377(9) .
C7 C8 1.389(11) .
C7 H7A 0.9300 .
C8 C9 1.375(12) .
C8 H8A 0.9300 .
C9 C10 1.362(11) .
C9 H9A 0.9300 .
C10 C11 1.384(10) .
C10 H10A 0.9300 .
C11 H11A 0.9300 .
C12 O4 1.236(7) .
C12 O3 1.236(7) .
C12 C13 1.533(8) .
C13 N3 1.337(7) .
C13 C14 1.381(8) .
C14 C15 1.356(9) .
C14 H14A 0.9300 .
C15 N4 1.328(9) .
C15 H15A 0.9300 .
C16 N4 1.326(8) .
C16 N3 1.347(7) .
C16 C17 1.486(8) .
C17 C18 1.394(9) .
C17 C22 1.396(9) .
C18 C19 1.375(9) .
C18 H18A 0.9300 .
C19 C20 1.368(10) .
C19 H19A 0.9300 .
C20 C21 1.386(10) .
C20 H20A 0.9300 .
C21 C22 1.382(9) .
C21 H21A 0.9300 .
C22 H22A 0.9300 .
Dy1 O1 2.291(4) .
Dy1 O3 2.292(4) .
Dy1 O8 2.364(4) .
Dy1 O4 2.383(4) 3_776
Dy1 O2 2.393(4) 3_676
Dy1 O7 2.398(4) .
Dy1 O10 2.458(4) .
Dy1 O9 2.512(4) .
O2 Dy1 2.393(4) 3_676
O4 Dy1 2.383(4) 3_776
O7 H7C 0.96(2) .
O7 H7D 0.96(2) .
O8 H8C 0.95(2) .
O8 H8D 0.95(2) .
O9 H9D 0.96(2) .
O9 H9C 0.96(2) .
O10 H10C 0.95(2) .
O10 H10D 0.95(2) .
O11 H11C 0.96(2) .
O11 H11D 0.96(2) .
C23 O6 1.245(8) .
C23 O5 1.252(8) .
C23 C24 1.525(9) .
C24 N5 1.338(8) .
C24 C25 1.374(9) .
C25 C26 1.386(10) .
C25 H25A 0.9300 .
C26 N6 1.336(9) .
C26 H26A 0.9300 .
C27 N6 1.336(8) .
C27 N5 1.357(8) .
C27 C28 1.483(9) .
C28 C33 1.367(10) .
C28 C29 1.390(9) .
C29 C30 1.381(9) .
C29 H29A 0.9300 .
C30 C31 1.362(11) .
C30 H30A 0.9300 .
C31 C32 1.377(11) .
C31 H31A 0.9300 .
C32 C33 1.393(10) .
C32 H32A 0.9300 .
C33 H33A 0.9300 .
